data_1521069
loop_
_publ_author_name
'Grey, I.E.'
'Hibberson, W.O.'
'Madsen, I.C.'
'O'Neill, H.S.C.'

_publ_section_title
;
 Ca Al12 Si4 O27, a new high-pressure phase containing Al6 O19 clusters
;
_journal_name_full 'Journal of Solid State Chemistry'
_journal_page_first 391
_journal_page_last 397
_journal_volume 153
_journal_year 2000
_chemical_formula_sum 'Al12 Ca O27 Si4'
_chemical_name_systematic 'Ca (Al12 Si4 O27)'
_space_group_IT_number 147
_symmetry_space_group_name_Hall '-P 3'
_symmetry_space_group_name_H-M 'P -3'
_cell_angle_alpha 90
_cell_angle_beta 90
_cell_angle_gamma 120
_cell_formula_units_Z 1
_cell_length_a 7.223
_cell_length_b 7.223
_cell_length_c 8.614
_cell_volume 389.198
_citation_journal_id_ASTM JSSCBI
_cod_data_source_file Grey_JSSCBI_2000_1989.cif
_cod_data_source_block Al12Ca1O27Si4
_cod_original_cell_volume 389.1982
_cod_original_formula_sum 'Al12 Ca1 O27 Si4'
_cod_database_code 1521069

loop_
_symmetry_equiv_pos_as_xyz
x,y,z
-y,x-y,z
-x+y,-x,z
-x,-y,-z
y,-x+y,-z
x-y,x,-z

loop_
_atom_site_label
_atom_site_type_symbol
_atom_site_fract_x
_atom_site_fract_y
_atom_site_fract_z
_atom_site_occupancy
_atom_site_U_iso_or_equiv
O6 O-2 0.4252 0.17 0.5092 1 0.0
O1 O-2 0.4572 0.1515 0.0012 1 0.0
O2 O-2 0.045 0.231 0.2452 1 0.0
Al2 Al+3 0.2581 0.2064 0.3518 1 0.0
Al1 Al+3 0.0852 0.4508 0.1343 1 0.0
O3 O-2 0.3333 0.6667 0.247 1 0.0
Si1 Si+4 0.3333 0.6667 0.8636 1 0.0
O5 O-2 0 0 0.5 1 0.0
Si2 Si+4 0.3333 0.6667 0.4467 1 0.0
O4 O-2 0.494 0.386 0.2375 1 0.0
Ca1 Ca+2 0 0 0 1 0.0
